data_1518709
loop_
_publ_author_name
'Schimek, George L.'
'Drake, Greg W.'
'Kolis, Joseph W.'

_publ_section_title
;
 Crystal Structure of Calcium Heptaammine Hexasulfide, Ca(NH3)7S6
;
_journal_name_full 'Acta Chemica Scandinavica'
_journal_page_first 145
_journal_page_last 148
_journal_volume 53
_journal_year 1999
_chemical_formula_sum 'Ca H21 N7 S6'
_chemical_formula_weight 351.7
_space_group_IT_number 14
_symmetry_cell_setting monoclinic
_symmetry_Int_Tables_number 14
_symmetry_space_group_name_Hall '-P 2ybc'
_symmetry_space_group_name_H-M 'P 1 21/c 1'
_cell_angle_alpha 90
_cell_angle_beta 93.53(4)
_cell_angle_gamma 90
_cell_formula_units_Z 4
_cell_length_a 12.143(6)
_cell_length_b 11.815(7)
_cell_length_c 11.505(5)
_cell_volume 1647.5(15)
_diffrn_ambient_temperature 293
_diffrn_radiation_probe x-ray
_diffrn_radiation_type MoK\a
_diffrn_radiation_wavelength 0.71069
_exptl_absorpt_coefficient_mu 1.125
_exptl_crystal_density_diffrn 1.418
_refine_ls_number_parameters 128
_refine_ls_number_reflns 1157
_refine_ls_R_factor_gt 0.0423
_refine_ls_wR_factor_gt 0.0412
_cod_data_source_file Acta-Chem-Scand-1999-53-145-148.cif
_cod_data_source_block Ca(NH3)7S6
_cod_original_sg_symbol_H-M 'P 21/c'
_cod_original_formula_sum 'H21 Ca N7 S6'
_cod_database_code 1518709

loop_
_symmetry_equiv_pos_site_id
_symmetry_equiv_pos_as_xyz
1 x,y,z
2 -x,1/2+y,1/2-z
3 -x,-y,-z
4 x,1/2-y,1/2+z

loop_
_atom_site_label
_atom_site_type_symbol
_atom_site_thermal_displace_type
_atom_site_fract_x
_atom_site_fract_y
_atom_site_fract_z
_atom_site_occupancy
_atom_site_U_iso_or_equiv
_atom_site_attached_hydrogens
S1 S Uiso 0.1007(2) 0.1178(2) 0.8291(2) 1.000 0.0280(10) 0
S2 S Uiso 0.1126(2) 0.0636(2) 0.6625(2) 1.000 0.0420(10) 0
S3 S Uiso 0.1519(2) -0.1039(2) 0.6615(2) 1.000 0.0470(10) 0
S4 S Uiso 0.3163(2) -0.1240(2) 0.7181(2) 1.000 0.0430(10) 0
S5 S Uiso 0.4140(2) -0.0947(2) 0.5831(2) 1.000 0.0380(10) 0
S6 S Uiso 0.4227(2) -0.2369(2) 0.4855(2) 1.000 0.0320(10) 0
N1 N Uiso 0.0797(5) 0.1295(6) 0.1518(5) 1.000 0.031(2) 3
N2 N Uiso 0.4314(4) -0.0809(6) 0.2284(5) 1.000 0.027(2) 3
N3 N Uiso 0.1730(5) -0.1040(6) 0.0494(5) 1.000 0.030(2) 3
N4 N Uiso 0.3516(5) 0.0594(6) -0.0042(5) 1.000 0.030(3) 3
N5 N Uiso 0.3454(6) 0.2396(6) 0.1960(6) 1.000 0.045(3) 3
N6 N Uiso 0.2729(6) 0.1206(7) 0.4014(5) 1.000 0.054(3) 3
N7 N Uiso 0.1798(5) -0.1133(6) 0.3235(5) 1.000 0.032(2) 3
Ca1 Ca Uiso 0.26400(10) 0.03780(10) 0.19430(10) 1.000 0.0220(10) 0

loop_
_atom_type_symbol
_atom_type_description
_atom_type_scat_dispersion_real
_atom_type_scat_dispersion_imag
_atom_type_scat_source
Ca Ca 0.2262 0.3064 ' International Tables Vol C Tables 4.2.6.8 and 6.1.1.4'
N N 0.0061 0.0033 ' International Tables Vol C Tables 4.2.6.8 and 6.1.1.4'
S S 0.1246 0.1234 ' International Tables Vol C Tables 4.2.6.8 and 6.1.1.4'

loop_
_geom_angle_atom_site_label_1
_geom_angle_atom_site_label_2
_geom_angle_atom_site_label_3
_geom_angle
_geom_angle_publ_flag
S1 S2 S3 109.97(15) yes
S2 S3 S4 109.32(15) yes
S3 S4 S5 109.56(15) yes
S4 S5 S6 109.48(15) yes

loop_
_geom_bond_atom_site_label_1
_geom_bond_atom_site_label_2
_geom_bond_distance
_geom_bond_publ_flag
S1 S2 2.034(3) yes
S2 S3 2.036(4) yes
S3 S4 2.075(4) yes
S4 S5 2.041(4) yes
S5 S6 2.027(4) yes

loop_
_geom_torsion_atom_site_label_1
_geom_torsion_atom_site_label_2
_geom_torsion_atom_site_label_3
_geom_torsion_atom_site_label_4
_geom_torsion
_geom_torsion_publ_flag
S1 S2 S3 S4 -73.64(18) no
S2 S3 S4 S5 -81.99(17) no
S3 S4 S5 S6 -82.97(18) no
